data_1100434
loop_
_publ_author_name
'Hill, Christof'
'Bosold, Ferdinand'
'Harms, Klaus'
'Lohrenz, John C. W.'
'Marsch, Michael'
'Schmieczek, Michael'
'Boche, Gernot'

_publ_section_title
;
 Carbene Structure of Stable Acyl (Formyl) Anion Equivalents
;
_journal_coden_ASTM CHBRFW
_journal_issue 9
_journal_name_full 'Chemische Berichte/Recueil'
_journal_page_first 1201
_journal_page_last 1212
_journal_paper_doi 10.1002/cber.19971300907
_journal_volume 130
_journal_year 1997
_chemical_formula_sum 'C72 H124 Li16 N16 O8'
_space_group_IT_number 14
_symmetry_cell_setting monoclinic
_symmetry_space_group_name_Hall '-P 2yn'
_symmetry_space_group_name_H-M 'P 1 21/n 1'
_cell_angle_alpha 90
_cell_angle_beta 115.700(8)
_cell_angle_gamma 90
_cell_formula_units_Z 4
_cell_length_a 15.107(1)
_cell_length_b 20.419(2)
_cell_length_c 15.835(1)
_cod_original_sg_symbol_H-M 'P 21/n'
_cod_database_code 1100434

loop_
_symmetry_equiv_pos_site_id
_symmetry_equiv_pos_as_xyz
1 x,y,z
2 1/2+x,1/2-y,1/2+z
3 -x,-y,-z
4 -1/2-x,-1/2+y,-1/2-z

loop_
_atom_site_label
_atom_site_type_symbol
_atom_site_fract_x
_atom_site_fract_y
_atom_site_fract_z
N1 N -0.1029(3) 0.6307(2) 0.2421(3)
N2 N -0.0392(3) 0.7266(2) 0.2911(3)
C1 C -0.0452(4) 0.6647(2) 0.3213(3)
C2 C -0.1299(3) 0.6719(2) 0.1656(3)
C3 C -0.0921(4) 0.7315(3) 0.1943(4)
C4 C 0.0145(5) 0.7801(3) 0.3501(4)
H1 H -0.0310(6) 0.814(1) 0.3489(25)
H2 H 0.0597(24) 0.7979(14) 0.3273(19)
H3 H 0.0511(26) 0.7645(5) 0.4138(8)
C5 C -0.1967(4) 0.6476(3) 0.0678(3)
C6 C -0.1578(5) 0.5830(3) 0.0491(4)
H4 H -0.2010(19) 0.5675(12) -0.0132(13)
H5 H -0.1554(32) 0.5508(7) 0.0951(20)
H6 H -0.0923(14) 0.5895(6) 0.0536(31)
C7 C -0.2992(4) 0.6353(3) 0.0620(4)
H7 H -0.3425(9) 0.6199(19) -0.0004(9)
H8 H -0.3248(13) 0.6757(5) 0.0748(28)
H9 H -0.2951(6) 0.6024(15) 0.1077(20)
C8 C -0.2008(5) 0.6989(4) -0.0047(4)
H10 H -0.2430(29) 0.6831(11) -0.0672(4)
H11 H -0.1352(7) 0.7062(18) 0.0005(23)
H12 H -0.2269(33) 0.7396(8) 0.0066(21)
N3 N -0.2736(3) 0.4892(2) 0.2544(2)
N4 N -0.2818(3) 0.4266(2) 0.1400(3)
C9 C -0.2168(4) 0.4567(2) 0.2208(3)
C10 C -0.3728(3) 0.4789(2) 0.1946(3)
C11 C -0.3768(4) 0.4403(3) 0.1246(4)
C12 C -0.2536(5) 0.3895(3) 0.0771(4)
H13 H -0.2853(26) 0.4081(14) 0.0146(8)
H14 H -0.2738(29) 0.3443(6) 0.0754(24)
H15 H -0.1828(6) 0.3915(19) 0.0993(18)
C13 C -0.4553(4) 0.5082(3) 0.2097(3)
C14 C -0.5530(4) 0.4816(4) 0.1408(5)
H16 H -0.6053(5) 0.5031(17) 0.1503(23)
H17 H -0.5554(14) 0.4348(6) 0.1502(22)
H18 H -0.5613(16) 0.4899(21) 0.0775(5)
C15 C -0.4414(5) 0.4934(5) 0.3091(4)
H19 H -0.4904(27) 0.5169(22) 0.3215(14)
H20 H -0.3763(16) 0.5071(25) 0.3535(5)
H21 H -0.4487(39) 0.4467(6) 0.3157(12)
C16 C -0.4544(5) 0.5813(3) 0.1981(6)
H22 H -0.5084(24) 0.6007(4) 0.2069(37)
H23 H -0.4614(38) 0.5915(3) 0.1356(13)
H24 H -0.3927(17) 0.5990(4) 0.2442(23)
N5 N -0.1102(3) 0.4908(2) 0.7036(3)
N6 N -0.0579(3) 0.5718(2) 0.8035(3)
C17 C -0.0660(3) 0.5516(2) 0.7167(3)
C18 C -0.1280(4) 0.4750(3) 0.7805(4)
C19 C -0.0952(4) 0.5253(3) 0.8419(4)
C20 C -0.0205(5) 0.6360(3) 0.8448(4)
H25 H 0.0035(29) 0.6594(9) 0.8055(16)
H26 H -0.0730(9) 0.6609(8) 0.8493(27)
H27 H 0.0327(21) 0.6303(3) 0.9069(12)
C21 C -0.1798(4) 0.4136(3) 0.7851(4)
C22 C -0.1395(5) 0.3538(3) 0.7579(5)
H28 H -0.1787(22) 0.3159(5) 0.7565(33)
H29 H -0.1418(32) 0.3603(10) 0.6963(14)
H30 H -0.0720(12) 0.3467(13) 0.8033(18)
C23 C -0.2898(5) 0.4180(4) 0.7137(6)
H31 H -0.2947(5) 0.4200(27) 0.6506(6)
H32 H -0.3244(10) 0.3796(13) 0.7198(27)
H33 H -0.3187(11) 0.4570(15) 0.7261(24)
C24 C -0.1726(7) 0.4048(4) 0.8825(5)
H34 H -0.2043(43) 0.3641(16) 0.8855(14)
H35 H -0.1041(7) 0.4036(32) 0.9274(7)
H36 H -0.2050(41) 0.4411(17) 0.8972(18)
N7 N -0.2476(3) 0.6050(2) 0.5084(3)
N8 N -0.2784(3) 0.6757(2) 0.3961(3)
C25 C -0.2193(3) 0.6235(2) 0.4403(3)
C26 C -0.3245(4) 0.6446(2) 0.5027(4)
C27 C -0.3437(4) 0.6882(3) 0.4334(4)
C28 C -0.2732(4) 0.7125(3) 0.3189(4)
H37 H -0.3391(4) 0.7208(15) 0.2709(12)
H38 H -0.2399(24) 0.7539(8) 0.3423(6)
H39 H -0.2370(23) 0.6873(8) 0.2923(17)
C29 C -0.3774(4) 0.6347(3) 0.5630(4)
C30 C -0.4314(6) 0.5715(4) 0.5379(6)
H40 H -0.3848(7) 0.5355(4) 0.5569(40)
H41 H -0.4735(37) 0.5679(15) 0.5697(37)
H42 H -0.4712(36) 0.5697(14) 0.4706(9)
C31 C -0.4529(6) 0.6904(5) 0.5449(6)
H43 H -0.4779(41) 0.6887(23) 0.5919(31)
H44 H -0.4214(14) 0.7323(5) 0.5483(49)
H45 H -0.5069(26) 0.685(2) 0.4832(22)
C32 C -0.3083(6) 0.6355(5) 0.6663(5)
H46 H -0.3431(13) 0.6209(28) 0.7020(5)
H47 H -0.2534(24) 0.6064(22) 0.6782(8)
H48 H -0.2841(34) 0.6796(7) 0.6851(10)
O1 O -0.0595(2) 0.52675(13) 0.3964(2)
O2 O -0.0151(2) 0.37955(13) 0.4295(2)
O3 O -0.1678(2) 0.45498(14) 0.4972(2)
O4 O 0.0598(3) 0.2817(2) 0.3606(2)
Li1 Li -0.1451(6) 0.5487(4) 0.2720(5)
Li2 Li -0.0497(5) 0.4569(3) 0.4797(5)
Li3 Li -0.1918(6) 0.5171(4) 0.3931(5)
Li4 Li -0.1984(6) 0.5149(4) 0.5681(5)
Li5 Li -0.0742(6) 0.6159(4) 0.4319(5)
Li6 Li 0.0939(6) 0.3753(4) 0.3957(6)
Li7 Li 0.0433(6) 0.5643(4) 0.3688(5)
Li8 Li -0.0608(6) 0.4456(4) 0.3292(5)
C33 C -0.2299(4) 0.3997(2) 0.4732(4)
H49 H -0.2509(19) 0.3893(10) 0.4075(7)
H50 H -0.1945(8) 0.3627(5) 0.5113(16)
H51 H -0.2869(12) 0.4090(6) 0.4842(22)
C34 C 0.1291(5) 0.2326(3) 0.3650(5)
H52 H 0.1514(25) 0.2411(13) 0.3171(21)
H53 H 0.0981(11) 0.1899(4) 0.3546(32)
H54 H 0.1847(16) 0.2336(15) 0.4263(12)
C35 C 0.0083(4) 0.2646(2) 0.4148(4)
H55 H 0.0544(4) 0.2598(2) 0.4810(4)
H56 H -0.0267(4) 0.2231(2) 0.3927(4)
C36 C -0.0631(4) 0.3188(2) 0.4031(3)
H57 H -0.1119(4) 0.3208(2) 0.3375(3)
H58 H -0.0979(4) 0.3095(2) 0.4417(3)
H59 H -0.0973(36) 0.7728(26) 0.1628(36)
H60 H -0.3872(32) 0.7190(22) 0.4155(29)
H61 H -0.4254(34) 0.4232(22) 0.0783(33)
H62 H -0.1027(40) 0.5331(27) 0.9001(41)
C17B* C 0.0660(3) 0.4484(2) 0.2833(3)
N5B* N 0.1102(3) 0.5092(2) 0.2964(3)
C18B* C 0.1280(4) 0.5250(3) 0.2195(4)
C19B* C 0.0952(4) 0.4747(3) 0.1581(4)
N6B* N 0.0579(3) 0.4282(2) 0.1965(3)
Li4B* Li 0.1984(6) 0.4851(4) 0.4319(5)
O1B* O 0.0595(2) 0.47325(13) 0.6036(2)
Li1B* Li 0.1451(6) 0.4513(4) 0.7280(5)
N1B* N 0.1029(3) 0.3693(2) 0.7579(3)
C1B* C 0.0452(4) 0.3353(2) 0.6787(3)
N2B* N 0.0392(3) 0.2734(2) 0.7089(3)
C3B* C 0.0921(4) 0.2685(3) 0.8057(4)
C2B* C 0.1299(3) 0.3281(2) 0.8344(3)
Li7B* Li -0.0433(6) 0.4357(4) 0.6312(5)
N3B* N 0.2736(3) 0.5108(2) 0.7456(2)
C9B* C 0.2168(4) 0.5433(2) 0.7792(3)
N4B* N 0.2818(3) 0.5734(2) 0.8600(3)
C11B* C 0.3768(4) 0.5597(3) 0.8754(4)
C10B* C 0.3728(3) 0.5211(2) 0.8054(3)
Li3B* Li 0.1918(6) 0.4829(4) 0.6069(5)
C25B* C 0.2193(3) 0.3765(2) 0.5597(3)
N7B* N 0.2476(3) 0.3950(2) 0.4916(3)
C26B* C 0.3245(4) 0.3554(2) 0.4973(4)
C27B* C 0.3437(4) 0.3118(3) 0.5666(4)
N8B* N 0.2784(3) 0.3243(2) 0.6039(3)
Li5B* Li 0.0742(6) 0.3841(4) 0.5681(5)
Li2B* Li 0.0497(5) 0.5431(3) 0.5203(5)
Li8B* Li 0.0608(6) 0.5544(4) 0.6708(5)
O3B* O 0.1678(2) 0.54502(14) 0.5028(2)
O2B* O 0.0151(2) 0.62045(13) 0.5705(2)
Li6B* Li -0.0939(6) 0.6247(4) 0.6043(6)
O4B* O -0.0598(3) 0.7183(2) 0.6394(2)
C34B* C -0.1291(5) 0.7674(3) 0.6350(5)
H52B* H -0.1514(25) 0.7589(13) 0.6829(21)
H53B* H -0.0981(11) 0.8101(4) 0.6454(32)
H54B* H -0.1847(16) 0.7664(15) 0.5737(12)
C35B* C -0.0083(4) 0.7354(2) 0.5852(4)
C33B* C 0.2299(4) 0.6003(2) 0.5268(4)
H49B* H 0.2509(19) 0.6107(10) 0.5925(7)
H50B* H 0.1945(8) 0.6373(5) 0.4887(16)
H51B* H 0.2869(12) 0.5910(6) 0.5158(22)
C36B* C 0.0631(4) 0.6812(2) 0.5969(3)
H55B* H -0.0544(4) 0.7402(2) 0.5190(4)
H56B* H 0.0267(4) 0.7769(2) 0.6073(4)
H57B* H 0.1119(4) 0.6792(2) 0.6625(3)
H58B* H 0.0979(4) 0.6905(2) 0.5583(3)
C28B* C 0.2732(4) 0.2875(3) 0.6811(4)
H37B* H 0.3391(4) 0.2792(15) 0.7291(12)
H38B* H 0.2399(24) 0.2461(8) 0.6577(6)
H39B* H 0.2370(23) 0.3127(8) 0.7077(17)
H60B* H 0.3872(32) 0.2810(22) 0.5845(29)
C29B* C 0.3774(4) 0.3653(3) 0.4370(4)
C30B* C 0.4314(6) 0.4285(4) 0.4621(6)
H40B* H 0.3848(7) 0.4645(4) 0.4431(40)
H41B* H 0.4735(37) 0.4321(15) 0.4303(37)
H42B* H 0.4712(36) 0.4303(14) 0.5294(9)
C31B* C 0.4529(6) 0.3096(5) 0.4551(6)
H43B* H 0.4779(41) 0.3113(23) 0.4081(31)
H44B* H 0.4214(14) 0.2677(5) 0.4517(49)
H45B* H 0.5069(26) 0.315(2) 0.5168(22)
C32B* C 0.3083(6) 0.3645(5) 0.3337(5)
H46B* H 0.3431(13) 0.3791(28) 0.2980(5)
H47B* H 0.2534(24) 0.3936(22) 0.3218(8)
H48B* H 0.2841(34) 0.3204(7) 0.3149(10)
C13B* C 0.4553(4) 0.4918(3) 0.7903(3)
C14B* C 0.5530(4) 0.5184(4) 0.8592(5)
H16B* H 0.6053(5) 0.4969(17) 0.8497(23)
H17B* H 0.5554(14) 0.5652(6) 0.8498(22)
H18B* H 0.5613(16) 0.5101(21) 0.9225(5)
C15B* C 0.4414(5) 0.5066(5) 0.6909(4)
H19B* H 0.4904(27) 0.4831(22) 0.6785(14)
H20B* H 0.3763(16) 0.4929(25) 0.6465(5)
H21B* H 0.4487(39) 0.5533(6) 0.6843(12)
C16B* C 0.4544(5) 0.4187(3) 0.8019(6)
H22B* H 0.5084(24) 0.3993(4) 0.7931(37)
H23B* H 0.4614(38) 0.4085(3) 0.8644(13)
H24B* H 0.3927(17) 0.4010(4) 0.7558(23)
H61B* H 0.4254(34) 0.5768(22) 0.9217(33)
C12B* C 0.2536(5) 0.6105(3) 0.9229(4)
H13B* H 0.2853(26) 0.5919(14) 0.9854(8)
H14B* H 0.2738(29) 0.6557(6) 0.9246(24)
H15B* H 0.1828(6) 0.6085(19) 0.9007(18)
C5B* C 0.1967(4) 0.3524(3) 0.9322(3)
C6B* C 0.1578(5) 0.4170(3) 0.9509(4)
H4B* H 0.2010(19) 0.4325(12) 1.0132(13)
H5B* H 0.1554(32) 0.4492(7) 0.9049(20)
H6B* H 0.0923(14) 0.4105(6) 0.9464(31)
C7B* C 0.2992(4) 0.3647(3) 0.9380(4)
H7B* H 0.3425(9) 0.3801(19) 1.0004(9)
H8B* H 0.3248(13) 0.3243(5) 0.9252(28)
H9B* H 0.2951(6) 0.3976(15) 0.8923(20)
C8B* C 0.2008(5) 0.3011(4) 1.0047(4)
H10B* H 0.2430(29) 0.3169(11) 1.0672(4)
H11B* H 0.1352(7) 0.2938(18) 0.9995(23)
H12B* H 0.2269(33) 0.2604(8) 0.9934(21)
H59B* H 0.0973(36) 0.2272(26) 0.8372(36)
C4B* C -0.0145(5) 0.2199(3) 0.6499(4)
H1B* H 0.0310(6) 0.186(1) 0.6511(25)
H2B* H -0.0597(24) 0.2021(14) 0.6727(19)
H3B* H -0.0511(26) 0.2355(5) 0.5862(8)
C20B* C 0.0205(5) 0.3640(3) 0.1552(4)
H25B* H -0.0035(29) 0.3406(9) 0.1945(16)
H26B* H 0.0730(9) 0.3391(8) 0.1507(27)
H27B* H -0.0327(21) 0.3697(3) 0.0931(12)
H62B* H 0.1027(40) 0.4669(27) 0.0999(41)
C21B* C 0.1798(4) 0.5864(3) 0.2149(4)
C22B* C 0.1395(5) 0.6462(3) 0.2421(5)
H28B* H 0.1787(22) 0.6841(5) 0.2435(33)
H29B* H 0.1418(32) 0.6397(10) 0.3037(14)
H30B* H 0.0720(12) 0.6533(13) 0.1967(18)
C23B* C 0.2898(5) 0.5820(4) 0.2863(6)
H31B* H 0.2947(5) 0.5800(27) 0.3494(6)
H32B* H 0.3244(10) 0.6204(13) 0.2802(27)
H33B* H 0.3187(11) 0.5430(15) 0.2739(24)
C24B* C 0.1726(7) 0.5952(4) 0.1175(5)
H34B* H 0.2043(43) 0.6359(16) 0.1145(14)
H35B* H 0.1041(7) 0.5964(32) 0.0726(7)
H36B* H 0.2050(41) 0.5589(17) 0.1028(18)

loop_
_atom_type_symbol
_atom_type_radius_bond
C 0.68
H 0.23
Li 1.67
N 0.56
O 0.55
